data_7056173
loop_
_publ_author_name
'Kerner, Christian'
'Neu, Jens P.'
'Gaffga, Maximilian'
'Lang, Johannes'
'Oelkers, Benjamin'
'Sun, Yu'
'Niedner-Schatterburg, Gereon'
'Thiel, Werner R.'

_publ_section_title
;
 Gas-phase reactivity of Cp* Group IX metal complexes bearing aromatic
 N,N&#x2019;-chelating ligands
;
_journal_name_full 'New J. Chem.'
_journal_paper_doi 10.1039/C7NJ01079F
_journal_year 2017
_chemical_formula_sum 'C19 H23 Cl Co F6 N4 P'
_chemical_formula_weight 546.76
_space_group_crystal_system triclinic
_space_group_IT_number 2
_space_group_name_Hall '-P 1'
_space_group_name_H-M_alt 'P -1'
_symmetry_space_group_name_Hall '-P 1'
_symmetry_space_group_name_H-M 'P -1'
_atom_sites_solution_hydrogens mixed
_atom_sites_solution_primary direct
_atom_sites_solution_secondary difmap
_audit_creation_method SHELXL-2014/7
_audit_update_record
;
2017-03-31 deposited with the CCDC.
2017-05-16 downloaded from the CCDC.
;
_cell_angle_alpha 103.762(6)
_cell_angle_beta 93.088(5)
_cell_angle_gamma 104.169(6)
_cell_formula_units_Z 2
_cell_length_a 8.2836(5)
_cell_length_b 11.4551(9)
_cell_length_c 12.2705(7)
_cell_measurement_reflns_used 3096
_cell_measurement_temperature 150(2)
_cell_measurement_theta_max 62.5550
_cell_measurement_theta_min 3.7250
_cell_volume 1088.71(13)
_computing_cell_refinement 'CrysAlisPro 1.171.38.41 (Rigaku OD, 2015)'
_computing_data_collection 'CrysAlisPro 1.171.38.41 (Rigaku OD, 2015)'
_computing_data_reduction 'CrysAlisPro 1.171.38.41 (Rigaku OD, 2015)'
_computing_structure_refinement 'SHELXL-2014/7 (Sheldrick, 2014)'
_computing_structure_solution 'SIR92 (Giacovazzo et al., 1994)'
_diffrn_ambient_temperature 150(2)
_diffrn_detector_area_resol_mean 16.1399
_diffrn_measured_fraction_theta_full 0.985
_diffrn_measured_fraction_theta_max 0.985
_diffrn_measurement_device_type 'Xcalibur, Sapphire3, Gemini ultra'
_diffrn_measurement_method '\w scans'
_diffrn_radiation_type 'Cu K\a'
_diffrn_radiation_wavelength 1.54184
_diffrn_reflns_av_R_equivalents 0.0339
_diffrn_reflns_av_unetI/netI 0.0495
_diffrn_reflns_Laue_measured_fraction_full 0.985
_diffrn_reflns_Laue_measured_fraction_max 0.985
_diffrn_reflns_limit_h_max 7
_diffrn_reflns_limit_h_min -9
_diffrn_reflns_limit_k_max 13
_diffrn_reflns_limit_k_min -12
_diffrn_reflns_limit_l_max 14
_diffrn_reflns_limit_l_min -12
_diffrn_reflns_number 6935
_diffrn_reflns_point_group_measured_fraction_full 0.985
_diffrn_reflns_point_group_measured_fraction_max 0.985
_diffrn_reflns_theta_full 62.805
_diffrn_reflns_theta_max 62.805
_diffrn_reflns_theta_min 3.735
_diffrn_source 'fine-focus sealed X-ray tube'
_exptl_absorpt_coefficient_mu 8.620
_exptl_absorpt_correction_T_max 0.974
_exptl_absorpt_correction_T_min 0.937
_exptl_absorpt_correction_type analytical
_exptl_absorpt_process_details
;
CrysAlisPro 1.171.38.41 (Rigaku Oxford Diffraction, 2015)
Analytical numeric absorption correction using a multifaceted crystal
            model based on expressions derived by R.C. Clark & J.S. Reid.
(Clark, R. C. & Reid, J. S. (1995). Acta Cryst. A51, 887-897)
Empirical absorption correction using spherical harmonics,
 implemented in SCALE3 ABSPACK scaling algorithm.
;
_exptl_crystal_colour violet
_exptl_crystal_density_diffrn 1.668
_exptl_crystal_description plate
_exptl_crystal_F_000 556
_exptl_crystal_size_max 0.487
_exptl_crystal_size_mid 0.404
_exptl_crystal_size_min 0.171
_refine_diff_density_max 0.527
_refine_diff_density_min -0.358
_refine_diff_density_rms 0.066
_refine_ls_extinction_method none
_refine_ls_goodness_of_fit_ref 1.028
_refine_ls_hydrogen_treatment mixed
_refine_ls_matrix_type full
_refine_ls_number_parameters 300
_refine_ls_number_reflns 3463
_refine_ls_number_restraints 2
_refine_ls_restrained_S_all 1.028
_refine_ls_R_factor_all 0.0464
_refine_ls_R_factor_gt 0.0405
_refine_ls_shift/su_max 0.000
_refine_ls_shift/su_mean 0.000
_refine_ls_structure_factor_coef Fsqd
_refine_ls_weighting_details 'w=1/[\s^2^(Fo^2^)+(0.0553P)^2^+0.2943P] where P=(Fo^2^+2Fc^2^)/3'
_refine_ls_weighting_scheme calc
_refine_ls_wR_factor_gt 0.0984
_refine_ls_wR_factor_ref 0.1018
_reflns_Friedel_coverage 0.000
_reflns_number_gt 3071
_reflns_number_total 3463
_reflns_threshold_expression 'I > 2\s(I)'
_cod_data_source_file c7nj01079f2.cif
_cod_data_source_block shelx
_cod_database_code 7056173
_shelx_shelxl_version_number 2014/7
_shelx_space_group_comment
;
The symmetry employed for this shelxl refinement is uniquely defined
by the following loop, which should always be used as a source of
symmetry information in preference to the above space-group names.
They are only intended as comments.
;
_shelx_estimated_absorpt_t_min 0.102
_shelx_estimated_absorpt_t_max 0.320

loop_
_space_group_symop_operation_xyz
'x, y, z'
'-x, -y, -z'

loop_
_atom_site_label
_atom_site_type_symbol
_atom_site_fract_x
_atom_site_fract_y
_atom_site_fract_z
_atom_site_U_iso_or_equiv
_atom_site_adp_type
_atom_site_occupancy
_atom_site_site_symmetry_order
_atom_site_calc_flag
_atom_site_refinement_flags_posn
_atom_site_refinement_flags_adp
C1 C 0.4144(4) -0.0437(3) 0.2282(3) 0.0295(7) Uani 1 1 d . .
H1 H 0.3106 -0.0622 0.2583 0.035 Uiso 1 1 calc R U
C2 C 0.5072(4) -0.1306(3) 0.2121(3) 0.0341(7) Uani 1 1 d . .
H2 H 0.4675 -0.2074 0.2312 0.041 Uiso 1 1 calc R U
C3 C 0.6571(4) -0.1046(3) 0.1684(3) 0.0352(8) Uani 1 1 d . .
H3 H 0.7253 -0.1611 0.1611 0.042 Uiso 1 1 calc R U
C4 C 0.7079(4) 0.0048(3) 0.1351(3) 0.0310(7) Uani 1 1 d . .
H4 H 0.8086 0.0226 0.1013 0.037 Uiso 1 1 calc R U
C5 C 0.6089(4) 0.0879(3) 0.1520(2) 0.0250(6) Uani 1 1 d . .
C6 C 0.6352(4) 0.1988(3) 0.1087(2) 0.0250(6) Uani 1 1 d . .
C7 C 0.7632(4) 0.2392(3) 0.0478(3) 0.0296(7) Uani 1 1 d . .
H7 H 0.8505 0.1991 0.0340 0.036 Uiso 1 1 calc R U
C8 C 0.7569(4) 0.3418(3) 0.0079(3) 0.0339(7) Uani 1 1 d . .
H8 H 0.8497 0.3778 -0.0266 0.041 Uiso 1 1 calc R U
C9 C 0.5027(4) 0.3428(3) 0.0695(3) 0.0278(7) Uani 1 1 d . .
C10 C 0.4238(4) 0.3897(3) 0.3459(3) 0.0291(7) Uani 1 1 d . .
C11 C 0.5141(4) 0.3146(3) 0.3884(3) 0.0326(7) Uani 1 1 d . .
C12 C 0.3929(5) 0.2138(3) 0.4128(3) 0.0331(7) Uani 1 1 d . .
C13 C 0.2303(4) 0.2194(3) 0.3769(3) 0.0303(7) Uani 1 1 d . .
C14 C 0.2494(4) 0.3295(3) 0.3360(3) 0.0286(7) Uani 1 1 d . .
C15 C 0.5024(5) 0.5121(3) 0.3229(3) 0.0422(8) Uani 1 1 d . .
H15A H 0.4176 0.5385 0.2831 0.063 Uiso 1 1 calc R U
H15B H 0.5930 0.5035 0.2760 0.063 Uiso 1 1 calc R U
H15C H 0.5480 0.5746 0.3946 0.063 Uiso 1 1 calc R U
C16 C 0.6994(5) 0.3441(4) 0.4137(4) 0.0523(11) Uani 1 1 d . .
H16A H 0.7531 0.4016 0.3705 0.078 Uiso 1 1 calc R U
H16B H 0.7352 0.2671 0.3925 0.078 Uiso 1 1 calc R U
H16C H 0.7322 0.3829 0.4947 0.078 Uiso 1 1 calc R U
C17 C 0.4325(6) 0.1232(4) 0.4726(3) 0.0550(11) Uani 1 1 d . .
H17A H 0.4392 0.1576 0.5544 0.083 Uiso 1 1 calc R U
H17B H 0.5402 0.1079 0.4537 0.083 Uiso 1 1 calc R U
H17C H 0.3441 0.0447 0.4490 0.083 Uiso 1 1 calc R U
C18 C 0.0686(5) 0.1316(4) 0.3838(3) 0.0443(9) Uani 1 1 d . .
H18A H 0.0856 0.0491 0.3799 0.066 Uiso 1 1 calc R U
H18B H -0.0134 0.1257 0.3207 0.066 Uiso 1 1 calc R U
H18C H 0.0267 0.1622 0.4554 0.066 Uiso 1 1 calc R U
C19 C 0.1079(5) 0.3756(4) 0.2983(3) 0.0432(9) Uani 1 1 d . .
H19A H 0.0593 0.4134 0.3644 0.065 Uiso 1 1 calc R U
H19B H 0.0219 0.3057 0.2488 0.065 Uiso 1 1 calc R U
H19C H 0.1497 0.4381 0.2569 0.065 Uiso 1 1 calc R U
N1 N 0.4670(3) 0.0657(2) 0.2025(2) 0.0256(5) Uani 1 1 d . .
N2 N 0.5115(3) 0.2568(2) 0.1266(2) 0.0235(5) Uani 1 1 d . .
N3 N 0.6290(3) 0.3922(3) 0.0152(2) 0.0313(6) Uani 1 1 d . .
N4 N 0.3636(4) 0.3811(3) 0.0670(3) 0.0380(7) Uani 1 1 d D .
H4A H 0.272(4) 0.330(3) 0.080(4) 0.046 Uiso 1 1 d D U
H4B H 0.359(5) 0.443(3) 0.038(3) 0.046 Uiso 1 1 d D U
F1 F 0.1704(3) 0.6637(2) 0.2625(2) 0.0616(7) Uani 1 1 d . .
F2 F 0.0167(4) 0.7667(3) 0.1869(2) 0.0709(8) Uani 1 1 d . .
F3 F 0.1124(4) 0.8302(2) 0.3726(2) 0.0665(7) Uani 1 1 d . .
F4 F -0.1642(3) 0.7432(3) 0.3174(3) 0.0690(8) Uani 1 1 d . .
F5 F -0.0118(3) 0.6393(2) 0.3915(2) 0.0533(6) Uani 1 1 d . .
F6 F -0.1030(4) 0.5731(3) 0.2079(3) 0.0799(9) Uani 1 1 d . .
P1 P 0.00084(12) 0.70232(8) 0.28846(8) 0.0381(2) Uani 1 1 d . .
Cl1 Cl 0.14418(9) 0.11522(7) 0.11078(6) 0.0329(2) Uani 1 1 d . .
Co1 Co 0.37019(6) 0.20756(4) 0.24053(4) 0.02254(15) Uani 1 1 d . .

loop_
_atom_site_aniso_label
_atom_site_aniso_U_11
_atom_site_aniso_U_22
_atom_site_aniso_U_33
_atom_site_aniso_U_23
_atom_site_aniso_U_13
_atom_site_aniso_U_12
C1 0.0354(17) 0.0253(17) 0.0289(16) 0.0095(13) 0.0062(13) 0.0071(13)
C2 0.048(2) 0.0242(17) 0.0314(17) 0.0074(14) 0.0033(15) 0.0127(14)
C3 0.046(2) 0.0291(18) 0.0328(18) 0.0047(14) 0.0012(15) 0.0180(15)
C4 0.0289(16) 0.0342(18) 0.0291(16) 0.0041(14) 0.0006(13) 0.0116(13)
C5 0.0276(15) 0.0267(16) 0.0197(14) 0.0025(12) 0.0020(12) 0.0090(12)
C6 0.0257(15) 0.0270(16) 0.0200(14) 0.0031(12) -0.0013(11) 0.0068(12)
C7 0.0277(16) 0.0361(18) 0.0264(16) 0.0085(14) 0.0070(12) 0.0097(13)
C8 0.0334(17) 0.039(2) 0.0285(17) 0.0110(14) 0.0102(13) 0.0056(14)
C9 0.0344(17) 0.0257(16) 0.0240(15) 0.0056(13) 0.0060(13) 0.0092(13)
C10 0.0349(17) 0.0245(16) 0.0257(15) 0.0016(12) 0.0086(13) 0.0075(13)
C11 0.0346(17) 0.0344(18) 0.0233(16) -0.0035(13) -0.0003(13) 0.0107(14)
C12 0.055(2) 0.0296(18) 0.0167(15) 0.0042(13) 0.0039(14) 0.0176(15)
C13 0.0371(18) 0.0300(17) 0.0233(15) 0.0041(13) 0.0126(13) 0.0090(13)
C14 0.0311(16) 0.0292(17) 0.0265(16) 0.0030(13) 0.0081(13) 0.0130(13)
C15 0.051(2) 0.0282(19) 0.041(2) 0.0053(15) 0.0104(16) 0.0023(15)
C16 0.037(2) 0.065(3) 0.045(2) -0.0079(19) -0.0052(17) 0.0183(18)
C17 0.096(3) 0.052(3) 0.0287(19) 0.0148(17) 0.002(2) 0.037(2)
C18 0.051(2) 0.038(2) 0.039(2) 0.0065(16) 0.0208(17) 0.0027(16)
C19 0.0388(19) 0.044(2) 0.049(2) 0.0043(17) 0.0043(16) 0.0225(16)
N1 0.0279(13) 0.0266(14) 0.0222(12) 0.0056(10) 0.0027(10) 0.0079(10)
N2 0.0249(13) 0.0234(13) 0.0231(13) 0.0074(10) 0.0035(10) 0.0066(10)
N3 0.0370(15) 0.0311(15) 0.0284(14) 0.0118(12) 0.0083(11) 0.0088(12)
N4 0.0379(16) 0.0415(17) 0.0450(17) 0.0251(14) 0.0100(13) 0.0152(13)
F1 0.0577(15) 0.0611(16) 0.0812(18) 0.0294(13) 0.0270(13) 0.0288(12)
F2 0.0824(19) 0.095(2) 0.0636(16) 0.0502(16) 0.0271(14) 0.0422(16)
F3 0.0765(17) 0.0405(13) 0.0690(17) 0.0063(12) 0.0256(14) -0.0056(12)
F4 0.0583(15) 0.0815(19) 0.093(2) 0.0487(16) 0.0277(14) 0.0377(14)
F5 0.0637(14) 0.0465(13) 0.0594(14) 0.0276(11) 0.0167(11) 0.0170(11)
F6 0.0786(19) 0.0643(18) 0.0669(18) -0.0102(14) -0.0045(14) -0.0072(14)
P1 0.0435(5) 0.0313(5) 0.0430(5) 0.0133(4) 0.0114(4) 0.0112(4)
Cl1 0.0258(4) 0.0413(5) 0.0270(4) 0.0035(3) 0.0016(3) 0.0060(3)
Co1 0.0250(3) 0.0230(3) 0.0208(3) 0.00601(19) 0.00476(18) 0.00789(18)

loop_
_atom_type_symbol
_atom_type_description
_atom_type_scat_dispersion_real
_atom_type_scat_dispersion_imag
_atom_type_scat_source
C C 0.0181 0.0091 'International Tables Vol C Tables 4.2.6.8 and 6.1.1.4'
H H 0.0000 0.0000 'International Tables Vol C Tables 4.2.6.8 and 6.1.1.4'
N N 0.0311 0.0180 'International Tables Vol C Tables 4.2.6.8 and 6.1.1.4'
F F 0.0727 0.0534 'International Tables Vol C Tables 4.2.6.8 and 6.1.1.4'
P P 0.2955 0.4335 'International Tables Vol C Tables 4.2.6.8 and 6.1.1.4'
Cl Cl 0.3639 0.7018 'International Tables Vol C Tables 4.2.6.8 and 6.1.1.4'
Co Co -2.3653 3.6143 'International Tables Vol C Tables 4.2.6.8 and 6.1.1.4'

loop_
_geom_angle_atom_site_label_1
_geom_angle_atom_site_label_2
_geom_angle_atom_site_label_3
_geom_angle
N1 C1 C2 121.8(3)
N1 C1 H1 119.1
C2 C1 H1 119.1
C3 C2 C1 119.4(3)
C3 C2 H2 120.3
C1 C2 H2 120.3
C2 C3 C4 119.4(3)
C2 C3 H3 120.3
C4 C3 H3 120.3
C3 C4 C5 118.7(3)
C3 C4 H4 120.7
C5 C4 H4 120.7
N1 C5 C4 121.6(3)
N1 C5 C6 113.5(3)
C4 C5 C6 124.7(3)
N2 C6 C7 120.9(3)
N2 C6 C5 113.0(3)
C7 C6 C5 125.9(3)
C6 C7 C8 116.2(3)
C6 C7 H7 121.9
C8 C7 H7 121.9
N3 C8 C7 123.6(3)
N3 C8 H8 118.2
C7 C8 H8 118.2
N4 C9 N3 118.4(3)
N4 C9 N2 118.5(3)
N3 C9 N2 123.0(3)
C14 C10 C11 107.7(3)
C14 C10 C15 127.4(3)
C11 C10 C15 124.9(3)
C14 C10 Co1 69.51(18)
C11 C10 Co1 67.88(18)
C15 C10 Co1 130.4(2)
C10 C11 C12 107.5(3)
C10 C11 C16 125.8(3)
C12 C11 C16 126.4(3)
C10 C11 Co1 71.76(18)
C12 C11 Co1 71.38(18)
C16 C11 Co1 127.1(2)
C13 C12 C11 108.8(3)
C13 C12 C17 125.9(4)
C11 C12 C17 125.2(4)
C13 C12 Co1 69.72(17)
C11 C12 Co1 68.11(18)
C17 C12 Co1 130.9(2)
C12 C13 C14 107.4(3)
C12 C13 C18 126.8(3)
C14 C13 C18 125.8(3)
C12 C13 Co1 70.67(18)
C14 C13 Co1 69.94(17)
C18 C13 Co1 126.5(2)
C10 C14 C13 108.4(3)
C10 C14 C19 126.6(3)
C13 C14 C19 124.8(3)
C10 C14 Co1 70.73(17)
C13 C14 Co1 69.61(17)
C19 C14 Co1 128.8(2)
C10 C15 H15A 109.5
C10 C15 H15B 109.5
H15A C15 H15B 109.5
C10 C15 H15C 109.5
H15A C15 H15C 109.5
H15B C15 H15C 109.5
C11 C16 H16A 109.5
C11 C16 H16B 109.5
H16A C16 H16B 109.5
C11 C16 H16C 109.5
H16A C16 H16C 109.5
H16B C16 H16C 109.5
C12 C17 H17A 109.5
C12 C17 H17B 109.5
H17A C17 H17B 109.5
C12 C17 H17C 109.5
H17A C17 H17C 109.5
H17B C17 H17C 109.5
C13 C18 H18A 109.5
C13 C18 H18B 109.5
H18A C18 H18B 109.5
C13 C18 H18C 109.5
H18A C18 H18C 109.5
H18B C18 H18C 109.5
C14 C19 H19A 109.5
C14 C19 H19B 109.5
H19A C19 H19B 109.5
C14 C19 H19C 109.5
H19A C19 H19C 109.5
H19B C19 H19C 109.5
C1 N1 C5 118.9(3)
C1 N1 Co1 126.8(2)
C5 N1 Co1 114.1(2)
C9 N2 C6 117.9(3)
C9 N2 Co1 128.1(2)
C6 N2 Co1 113.9(2)
C8 N3 C9 116.8(3)
C9 N4 H4A 116(3)
C9 N4 H4B 121(3)
H4A N4 H4B 121(4)
F6 P1 F4 91.97(18)
F6 P1 F2 91.97(19)
F4 P1 F2 91.41(15)
F6 P1 F5 88.91(16)
F4 P1 F5 89.11(14)
F2 P1 F5 178.97(17)
F6 P1 F1 89.53(16)
F4 P1 F1 178.37(18)
F2 P1 F1 89.15(14)
F5 P1 F1 90.31(14)
F6 P1 F3 177.20(19)
F4 P1 F3 90.15(16)
F2 P1 F3 89.81(16)
F5 P1 F3 89.30(15)
F1 P1 F3 88.33(15)
N1 Co1 N2 80.40(10)
N1 Co1 C11 102.40(12)
N2 Co1 C11 101.78(12)
N1 Co1 C13 117.16(12)
N2 Co1 C13 160.78(12)
C11 Co1 C13 68.20(13)
N1 Co1 C14 157.14(12)
N2 Co1 C14 121.16(12)
C11 Co1 C14 67.81(13)
C13 Co1 C14 40.44(13)
N1 Co1 C12 92.16(12)
N2 Co1 C12 139.22(13)
C11 Co1 C12 40.51(14)
C13 Co1 C12 39.61(14)
C14 Co1 C12 66.78(13)
N1 Co1 C10 140.77(12)
N2 Co1 C10 94.10(11)
C11 Co1 C10 40.36(14)
C13 Co1 C10 67.50(13)
C14 Co1 C10 39.77(13)
C12 Co1 C10 66.91(13)
N1 Co1 Cl1 93.75(8)
N2 Co1 Cl1 92.33(8)
C11 Co1 Cl1 160.04(10)
C13 Co1 Cl1 94.08(10)
C14 Co1 Cl1 92.85(9)
C12 Co1 Cl1 128.31(10)
C10 Co1 Cl1 125.39(10)

loop_
_geom_bond_atom_site_label_1
_geom_bond_atom_site_label_2
_geom_bond_distance
C1 N1 1.340(4)
C1 C2 1.385(5)
C1 H1 0.9500
C2 C3 1.373(5)
C2 H2 0.9500
C3 C4 1.385(5)
C3 H3 0.9500
C4 C5 1.389(5)
C4 H4 0.9500
C5 N1 1.355(4)
C5 C6 1.463(5)
C6 N2 1.352(4)
C6 C7 1.381(5)
C7 C8 1.386(5)
C7 H7 0.9500
C8 N3 1.323(4)
C8 H8 0.9500
C9 N4 1.331(4)
C9 N3 1.350(4)
C9 N2 1.351(4)
C10 C14 1.425(5)
C10 C11 1.434(5)
C10 C15 1.493(5)
C10 Co1 2.103(3)
C11 C12 1.436(5)
C11 C16 1.487(5)
C11 Co1 2.052(3)
C12 C13 1.415(5)
C12 C17 1.492(5)
C12 Co1 2.095(3)
C13 C14 1.441(5)
C13 C18 1.485(5)
C13 Co1 2.083(3)
C14 C19 1.493(5)
C14 Co1 2.087(3)
C15 H15A 0.9800
C15 H15B 0.9800
C15 H15C 0.9800
C16 H16A 0.9800
C16 H16B 0.9800
C16 H16C 0.9800
C17 H17A 0.9800
C17 H17B 0.9800
C17 H17C 0.9800
C18 H18A 0.9800
C18 H18B 0.9800
C18 H18C 0.9800
C19 H19A 0.9800
C19 H19B 0.9800
C19 H19C 0.9800
N1 Co1 1.954(3)
N2 Co1 1.967(2)
N4 H4A 0.881(19)
N4 H4B 0.876(19)
F1 P1 1.598(2)
F2 P1 1.588(3)
F3 P1 1.606(3)
F4 P1 1.582(3)
F5 P1 1.594(2)
F6 P1 1.580(3)
Cl1 Co1 2.2510(9)
